data_4341297
loop_
_publ_author_name
'Lochenie, Charles'
'Bauer, Wolfgang'
'Railliet, Antoine P.'
'Schlamp, Stephan'
'Garcia, Yann'
'Weber, Birgit'

_publ_section_title
;
 Large Thermal Hysteresis for Iron(II) Spin Crossover Complexes with
 N-(Pyrid-4-yl)isonicotinamide.
;
_journal_issue 21
_journal_name_full 'Inorganic chemistry'
_journal_page_first 11563
_journal_page_last 11572
_journal_paper_doi 10.1021/ic501624b
_journal_volume 53
_journal_year 2014
_chemical_formula_sum 'C31 H35 Fe N5 O7'
_chemical_formula_weight 645.49
_chemical_name_common '[FeL5b(pina)].0.5MeOH'
_chemical_properties_physical air-sensitive
_space_group_IT_number 14
_symmetry_cell_setting monoclinic
_symmetry_Int_Tables_number 14
_symmetry_space_group_name_Hall '-P 2ybc'
_symmetry_space_group_name_H-M 'P 1 21/c 1'
_atom_sites_solution_hydrogens geom
_atom_sites_solution_primary direct
_atom_sites_solution_secondary difmap
_audit_creation_date
;
'Tue Mar 09 13:00:11 2010'
;
_audit_creation_method
;
CrysAlisPro, Oxford Diffraction Ltd.,
Version 1.171.33.41 (release 06-05-2009 CrysAlis171 .NET)
(compiled May  6 2009,17:20:42)
;
_cell_angle_alpha 90.00
_cell_angle_beta 127.769(5)
_cell_angle_gamma 90.00
_cell_formula_units_Z 4
_cell_length_a 13.3304(11)
_cell_length_b 12.9564(11)
_cell_length_c 21.5188(15)
_cell_measurement_reflns_used 4305
_cell_measurement_temperature 173(2)
_cell_measurement_theta_max 25.2996
_cell_measurement_theta_min 4.1902
_cell_volume 2937.9(4)
_computing_cell_refinement
;
CrysAlisPro, Oxford Diffraction Ltd.,
Version 1.171.33.41 (release 06-05-2009 CrysAlis171 .NET)
(compiled May  6 2009,17:20:42)
;
_computing_data_collection
;
CrysAlisPro, Oxford Diffraction Ltd.,
Version 1.171.33.41 (release 06-05-2009 CrysAlis171 .NET)
(compiled May  6 2009,17:20:42)
;
_computing_data_reduction
;
CrysAlisPro, Oxford Diffraction Ltd.,
Version 1.171.33.41 (release 06-05-2009 CrysAlis171 .NET)
(compiled May  6 2009,17:20:42)
;
_computing_molecular_graphics ORTEP
_computing_publication_material PLATON
_computing_structure_refinement 'SHELXL-97 (Sheldrick, 1997)'
_computing_structure_solution 'SHELXS-97 (Sheldrick, 1990)'
_diffrn_ambient_temperature 173(3)
_diffrn_detector_area_resol_mean 15.9809
_diffrn_measured_fraction_theta_full 0.973
_diffrn_measured_fraction_theta_max 0.973
_diffrn_measurement_device 'CCD camera on \k-goniostat'
_diffrn_measurement_device_type 'Oxford Xcalibur'
_diffrn_measurement_method '\w scans'
_diffrn_radiation_monochromator graphite
_diffrn_radiation_probe x-ray
_diffrn_radiation_type 'Mo K\a'
_diffrn_radiation_wavelength 0.7107
_diffrn_reflns_av_R_equivalents 0.0391
_diffrn_reflns_av_sigmaI/netI 0.0837
_diffrn_reflns_limit_h_max 16
_diffrn_reflns_limit_h_min -15
_diffrn_reflns_limit_k_max 15
_diffrn_reflns_limit_k_min -15
_diffrn_reflns_limit_l_max 26
_diffrn_reflns_limit_l_min -23
_diffrn_reflns_number 11924
_diffrn_reflns_theta_full 25.38
_diffrn_reflns_theta_max 25.38
_diffrn_reflns_theta_min 4.19
_diffrn_source 'fine-focus sealed tube'
_diffrn_source_type 'Enhance (Mo) X-ray Source'
_exptl_absorpt_coefficient_mu 0.571
_exptl_absorpt_correction_T_max 1.00000
_exptl_absorpt_correction_T_min 0.75494
_exptl_absorpt_correction_type multi-scan
_exptl_absorpt_process_details
;
CrysAlisPro, Oxford Diffraction Ltd.,
Version 1.171.33.41 (release 06-05-2009 CrysAlis171 .NET)
(compiled May  6 2009,17:20:42)
Empirical absorption correction using spherical harmonics,
 implemented in SCALE3 ABSPACK scaling algorithm.
;
_exptl_crystal_colour Black
_exptl_crystal_density_diffrn 1.459
_exptl_crystal_density_method 'not measured'
_exptl_crystal_description Block
_exptl_crystal_F_000 1352
_exptl_crystal_size_max 0.32
_exptl_crystal_size_mid 0.19
_exptl_crystal_size_min 0.11
_refine_diff_density_max 1.104
_refine_diff_density_min -0.582
_refine_diff_density_rms 0.070
_refine_ls_extinction_method none
_refine_ls_goodness_of_fit_ref 0.962
_refine_ls_hydrogen_treatment constr
_refine_ls_matrix_type full
_refine_ls_number_parameters 391
_refine_ls_number_reflns 5286
_refine_ls_number_restraints 24
_refine_ls_restrained_S_all 0.960
_refine_ls_R_factor_all 0.0924
_refine_ls_R_factor_gt 0.0516
_refine_ls_shift/su_max 0.000
_refine_ls_shift/su_mean 0.000
_refine_ls_structure_factor_coef Fsqd
_refine_ls_weighting_details 'calc w=1/[\s^2^(Fo^2^)+(0.0690P)^2^+0.0000P] where P=(Fo^2^+2Fc^2^)/3'
_refine_ls_weighting_scheme calc
_refine_ls_wR_factor_gt 0.1215
_refine_ls_wR_factor_ref 0.1316
_reflns_number_gt 3309
_reflns_number_total 5286
_reflns_threshold_expression >2sigma(I)
_cod_data_source_file ic501624b_si_002.cif
_cod_data_source_block oo059
_cod_depositor_comments 'Adding full bibliography for 4341297.cif.'
_cod_original_sg_symbol_H-M 'P 21/c'
_cod_database_code 4341297

loop_
_symmetry_equiv_pos_as_xyz
'x, y, z'
'-x, y+1/2, -z+1/2'
'-x, -y, -z'
'x, -y-1/2, z-1/2'

loop_
_atom_site_label
_atom_site_type_symbol
_atom_site_fract_x
_atom_site_fract_y
_atom_site_fract_z
_atom_site_U_iso_or_equiv
_atom_site_adp_type
_atom_site_occupancy
_atom_site_symmetry_multiplicity
_atom_site_calc_flag
_atom_site_refinement_flags
_atom_site_disorder_group
Fe1 Fe 0.29918(5) -0.27298(4) -0.07571(3) 0.02110(16) Uani 1 1 d . .
O1 O 0.3946(2) -0.3463(2) 0.02370(13) 0.0290(6) Uani 1 1 d . .
O2 O 0.2458(2) -0.40537(19) -0.12981(13) 0.0245(6) Uani 1 1 d . .
O3 O -0.0149(3) -0.4478(2) -0.37497(16) 0.0472(8) Uani 1 1 d . .
O4 O 0.5810(5) -0.2207(3) 0.24603(19) 0.118(2) Uani 1 1 d . .
N1 N 0.3486(3) -0.1415(2) -0.02572(16) 0.0220(7) Uani 1 1 d . .
N2 N 0.2051(3) -0.1963(2) -0.17079(15) 0.0204(7) Uani 1 1 d . .
C1 C 0.1672(4) -0.4208(3) -0.2030(2) 0.0275(9) Uani 1 1 d . .
C2 C 0.1011(4) -0.3412(3) -0.2615(2) 0.0278(9) Uani 1 1 d . .
C3 C 0.1258(3) -0.2351(3) -0.2415(2) 0.0248(8) Uani 1 1 d . .
H3 H 0.0803 -0.1873 -0.2838 0.030 Uiso 1 1 calc R .
C4 C 0.2242(3) -0.0875(3) -0.1587(2) 0.0248(9) Uani 1 1 d . .
C5 C 0.1735(4) -0.0124(3) -0.2174(2) 0.0293(9) Uani 1 1 d . .
H5 H 0.1186 -0.0320 -0.2712 0.035 Uiso 1 1 calc R .
C6 C 0.2033(4) 0.0912(3) -0.1971(2) 0.0361(10) Uani 1 1 d . .
H6 H 0.1682 0.1422 -0.2370 0.043 Uiso 1 1 calc R .
C7 C 0.2840(4) 0.1200(3) -0.1186(2) 0.0347(10) Uani 1 1 d . .
H7 H 0.3044 0.1908 -0.1050 0.042 Uiso 1 1 calc R .
C8 C 0.3347(3) 0.0468(3) -0.0603(2) 0.0294(9) Uani 1 1 d . .
H8 H 0.3904 0.0675 -0.0068 0.035 Uiso 1 1 calc R .
C9 C 0.3054(3) -0.0571(3) -0.0789(2) 0.0239(8) Uani 1 1 d . .
C10 C 0.4125(3) -0.1254(3) 0.0497(2) 0.0272(9) Uani 1 1 d . .
H10 H 0.4254 -0.0554 0.0662 0.033 Uiso 1 1 calc R .
C11 C 0.4644(3) -0.2011(3) 0.1093(2) 0.0305(9) Uani 1 1 d . .
C12 C 0.4567(3) -0.3084(3) 0.0935(2) 0.0323(10) Uani 1 1 d . .
C13 C 0.5235(5) -0.3891(4) 0.1569(2) 0.0622(15) Uani 1 1 d . .
H13A H 0.4711 -0.4070 0.1731 0.093 Uiso 1 1 calc R .
H13B H 0.6053 -0.3620 0.2022 0.093 Uiso 1 1 calc R .
H13C H 0.5375 -0.4508 0.1368 0.093 Uiso 1 1 calc R .
C14 C 0.1449(4) -0.5343(3) -0.2247(2) 0.0381(10) Uani 1 1 d . .
H14A H 0.1742 -0.5505 -0.2557 0.057 Uiso 1 1 calc R .
H14B H 0.0541 -0.5496 -0.2558 0.057 Uiso 1 1 calc R .
H14C H 0.1920 -0.5762 -0.1768 0.057 Uiso 1 1 calc R .
C15 C 0.5315(5) -0.1635(4) 0.1902(3) 0.0506(13) Uani 1 1 d . .
C16 C 0.5401(4) -0.0502(4) 0.2075(2) 0.0504(13) Uani 1 1 d . .
H16A H 0.5860 -0.0401 0.2641 0.076 Uiso 1 1 calc R .
H16B H 0.4544 -0.0215 0.1788 0.076 Uiso 1 1 calc R .
H16C H 0.5854 -0.0152 0.1910 0.076 Uiso 1 1 calc R .
C17 C 0.0045(4) -0.3619(3) -0.3447(2) 0.0378(11) Uani 1 1 d . .
C18 C -0.0787(4) -0.2741(3) -0.3984(2) 0.0442(11) Uani 1 1 d . .
H18A H -0.0323 -0.2327 -0.4114 0.066 Uiso 1 1 calc R .
H18B H -0.1020 -0.2305 -0.3718 0.066 Uiso 1 1 calc R .
H18C H -0.1557 -0.3021 -0.4467 0.066 Uiso 1 1 calc R .
N5A N -0.1743(4) -0.2757(4) -0.0823(2) 0.0213(13) Uiso 0.720(9) 1 d P 1
H5A H -0.2024 -0.2132 -0.0847 0.026 Uiso 0.720(9) 1 calc PR 1
C24A C -0.2386(5) -0.3546(4) -0.0789(3) 0.0226(15) Uiso 0.720(9) 1 d P 1
O5A O -0.1960(5) -0.4447(4) -0.0667(3) 0.0350(15) Uiso 0.720(9) 1 d P 1
N3A N 0.1460(8) -0.2736(6) -0.0769(5) 0.018(3) Uiso 0.720(9) 1 d PU 1
C19A C -0.0299(6) -0.1910(6) -0.0969(3) 0.0227(16) Uiso 0.720(9) 1 d PU 1
H19A H -0.0768 -0.1290 -0.1095 0.027 Uiso 0.720(9) 1 calc PR 1
C20A C 0.0740(9) -0.1909(7) -0.0935(5) 0.023(2) Uiso 0.720(9) 1 d PU 1
H20A H 0.0978 -0.1278 -0.1036 0.028 Uiso 0.720(9) 1 calc PR 1
C21A C 0.1091(10) -0.3611(7) -0.0642(6) 0.031(3) Uiso 0.720(9) 1 d PU 1
H21A H 0.1578 -0.4215 -0.0531 0.038 Uiso 0.720(9) 1 calc PR 1
C22A C 0.0018(7) -0.3691(6) -0.0662(4) 0.0288(18) Uiso 0.720(9) 1 d PU 1
H22A H -0.0210 -0.4333 -0.0567 0.035 Uiso 0.720(9) 1 calc PR 1
C23A C -0.0700(5) -0.2810(6) -0.0823(3) 0.0182(13) Uiso 0.720(9) 1 d PU 1
N4A N -0.5473(7) -0.2872(6) -0.0721(4) 0.021(2) Uiso 0.720(9) 1 d PU 1
C25A C -0.3450(5) -0.3267(6) -0.0763(3) 0.0212(14) Uiso 0.720(9) 1 d PU 1
C26A C -0.3733(6) -0.3914(6) -0.0386(4) 0.0309(17) Uiso 0.720(9) 1 d PU 1
H26A H -0.3260 -0.4531 -0.0148 0.037 Uiso 0.720(9) 1 calc PR 1
C27A C -0.4681(8) -0.3675(7) -0.0353(5) 0.031(3) Uiso 0.720(9) 1 d PU 1
H27A H -0.4799 -0.4107 -0.0045 0.037 Uiso 0.720(9) 1 calc PR 1
C28A C -0.5190(8) -0.2239(7) -0.1077(5) 0.029(3) Uiso 0.720(9) 1 d PU 1
H28A H -0.5697 -0.1639 -0.1320 0.034 Uiso 0.720(9) 1 calc PR 1
C29A C -0.4196(7) -0.2394(5) -0.1119(4) 0.0236(17) Uiso 0.720(9) 1 d PU 1
H29A H -0.4036 -0.1916 -0.1383 0.028 Uiso 0.720(9) 1 calc PR 1
N5B N -0.2407(12) -0.2727(10) -0.0849(6) 0.027(4) Uiso 0.280(9) 1 d P 2
H5B H -0.2210 -0.2102 -0.0900 0.033 Uiso 0.280(9) 1 calc PR 2
C24B C -0.1678(13) -0.3508(11) -0.0784(7) 0.022(4) Uiso 0.280(9) 1 d P 2
O5B O -0.2236(10) -0.4451(8) -0.0905(6) 0.010(3) Uiso 0.280(9) 1 d P 2
N3B N 0.151(2) -0.2882(15) -0.0802(12) 0.017(7) Uiso 0.280(9) 1 d PU 2
C19B C -0.0387(16) -0.2296(16) -0.0959(9) 0.029(4) Uiso 0.280(9) 1 d PU 2
H19B H -0.0937 -0.1741 -0.1064 0.035 Uiso 0.280(9) 1 calc PR 2
C20B C 0.069(3) -0.212(2) -0.0963(15) 0.037(8) Uiso 0.280(9) 1 d PU 2
H20B H 0.0826 -0.1454 -0.1083 0.044 Uiso 0.280(9) 1 calc PR 2
C21B C 0.121(2) -0.3792(18) -0.0642(13) 0.022(6) Uiso 0.280(9) 1 d PU 2
H21B H 0.1756 -0.4353 -0.0523 0.027 Uiso 0.280(9) 1 calc PR 2
C22B C 0.0240(15) -0.4000(15) -0.0630(9) 0.026(5) Uiso 0.280(9) 1 d PU 2
H22B H 0.0147 -0.4675 -0.0498 0.031 Uiso 0.280(9) 1 calc PR 2
C23B C -0.0603(15) -0.3264(16) -0.0802(8) 0.020(4) Uiso 0.280(9) 1 d PU 2
N4B N -0.5534(17) -0.2712(14) -0.0819(10) 0.016(5) Uiso 0.280(9) 1 d PU 2
C25B C -0.3463(14) -0.2819(15) -0.0841(8) 0.018(3) Uiso 0.280(9) 1 d PU 2
C26B C -0.3587(17) -0.3563(15) -0.0452(11) 0.035(4) Uiso 0.280(9) 1 d PU 2
H26B H -0.2948 -0.4072 -0.0155 0.042 Uiso 0.280(9) 1 calc PR 2
C27B C -0.477(2) -0.356(2) -0.0503(13) 0.034(7) Uiso 0.280(9) 1 d PU 2
H27B H -0.4975 -0.4133 -0.0321 0.041 Uiso 0.280(9) 1 calc PR 2
C28B C -0.5340(18) -0.2081(14) -0.1214(11) 0.013(5) Uiso 0.280(9) 1 d PU 2
H28B H -0.5970 -0.1566 -0.1512 0.016 Uiso 0.280(9) 1 calc PR 2
C29B C -0.4385(16) -0.2064(15) -0.1252(10) 0.028(5) Uiso 0.280(9) 1 d PU 2
H29B H -0.4336 -0.1555 -0.1550 0.034 Uiso 0.280(9) 1 calc PR 2
O6 O -0.1903(3) -0.0564(2) -0.04320(17) 0.0525(8) Uani 1 1 d . .
H6A H -0.1453 -0.0490 0.0058 0.079 Uiso 1 1 calc R .
C30 C -0.1858(4) 0.0328(3) -0.0767(3) 0.0456(11) Uani 1 1 d . .
H30A H -0.2296 0.0885 -0.0712 0.068 Uiso 1 1 calc R .
H30B H -0.2276 0.0207 -0.1326 0.068 Uiso 1 1 calc R .
H30C H -0.0972 0.0523 -0.0501 0.068 Uiso 1 1 calc R .
O7 O -0.1613(4) -0.6186(2) -0.1357(2) 0.0579(9) Uani 1 1 d . .
H7A H -0.1853 -0.5633 -0.1282 0.087 Uiso 1 1 calc R .
C31 C -0.2421(5) -0.6988(4) -0.1484(3) 0.0618(14) Uani 1 1 d . .
H31A H -0.2137 -0.7634 -0.1568 0.093 Uiso 1 1 calc R .
H31B H -0.3287 -0.6833 -0.1950 0.093 Uiso 1 1 calc R .
H31C H -0.2405 -0.7058 -0.1025 0.093 Uiso 1 1 calc R .

loop_
_atom_site_aniso_label
_atom_site_aniso_U_11
_atom_site_aniso_U_22
_atom_site_aniso_U_33
_atom_site_aniso_U_23
_atom_site_aniso_U_13
_atom_site_aniso_U_12
Fe1 0.0192(3) 0.0229(3) 0.0243(3) -0.0009(3) 0.0149(2) -0.0008(3)
O1 0.0255(14) 0.0319(16) 0.0264(14) 0.0016(12) 0.0143(12) 0.0026(13)
O2 0.0245(13) 0.0215(14) 0.0287(14) -0.0022(12) 0.0169(12) -0.0010(12)
O3 0.068(2) 0.0357(19) 0.0435(17) -0.0112(15) 0.0372(17) -0.0163(17)
O4 0.194(5) 0.068(3) 0.0310(19) 0.000(2) 0.037(3) -0.030(3)
N1 0.0193(15) 0.0266(18) 0.0233(16) -0.0044(14) 0.0147(13) -0.0037(15)
N2 0.0212(15) 0.0216(18) 0.0225(15) -0.0017(13) 0.0155(13) -0.0024(14)
C1 0.029(2) 0.030(2) 0.035(2) -0.0066(19) 0.0253(19) -0.007(2)
C2 0.029(2) 0.030(2) 0.029(2) -0.0008(19) 0.0204(18) -0.005(2)
C3 0.029(2) 0.025(2) 0.0289(19) 0.0002(18) 0.0220(17) -0.0036(19)
C4 0.023(2) 0.023(2) 0.034(2) 0.0011(19) 0.0203(18) -0.0004(19)
C5 0.031(2) 0.028(2) 0.028(2) 0.0042(19) 0.0181(18) 0.003(2)
C6 0.043(3) 0.026(2) 0.042(2) 0.010(2) 0.027(2) 0.006(2)
C7 0.037(2) 0.022(2) 0.053(3) -0.002(2) 0.032(2) 0.000(2)
C8 0.027(2) 0.031(2) 0.036(2) -0.0038(19) 0.0228(19) 0.0004(19)
C9 0.0255(19) 0.026(2) 0.0297(19) 0.0013(19) 0.0220(17) 0.0027(19)
C10 0.026(2) 0.032(2) 0.031(2) -0.0037(19) 0.0212(18) -0.0068(19)
C11 0.025(2) 0.038(3) 0.029(2) -0.0015(19) 0.0169(17) -0.0075(19)
C12 0.023(2) 0.049(3) 0.025(2) 0.008(2) 0.0140(17) 0.004(2)
C13 0.073(4) 0.059(4) 0.040(3) 0.012(3) 0.027(3) 0.024(3)
C14 0.043(3) 0.032(2) 0.041(2) -0.007(2) 0.027(2) -0.004(2)
C15 0.056(3) 0.058(3) 0.031(2) -0.004(3) 0.024(2) -0.020(3)
C16 0.051(3) 0.068(4) 0.034(2) -0.020(2) 0.027(2) -0.012(3)
C17 0.048(3) 0.035(3) 0.036(2) -0.009(2) 0.028(2) -0.020(2)
C18 0.047(3) 0.043(3) 0.024(2) -0.001(2) 0.0128(19) -0.013(2)
O6 0.063(2) 0.046(2) 0.0457(18) -0.0006(16) 0.0316(18) 0.0002(18)
C30 0.043(3) 0.039(3) 0.054(3) 0.017(2) 0.029(2) 0.012(2)
O7 0.090(3) 0.0345(19) 0.094(2) -0.0023(19) 0.079(2) 0.0027(19)
C31 0.075(4) 0.053(3) 0.084(4) -0.017(3) 0.062(3) -0.012(3)

loop_
_atom_type_symbol
_atom_type_description
_atom_type_scat_dispersion_real
_atom_type_scat_dispersion_imag
_atom_type_scat_source
C C 0.0033 0.0016 'International Tables Vol C Tables 4.2.6.8 and 6.1.1.4'
H H 0.0000 0.0000 'International Tables Vol C Tables 4.2.6.8 and 6.1.1.4'
Fe Fe 0.3463 0.8444 'International Tables Vol C Tables 4.2.6.8 and 6.1.1.4'
N N 0.0061 0.0033 'International Tables Vol C Tables 4.2.6.8 and 6.1.1.4'
O O 0.0106 0.0060 'International Tables Vol C Tables 4.2.6.8 and 6.1.1.4'

loop_
_geom_angle_atom_site_label_1
_geom_angle_atom_site_label_2
_geom_angle_atom_site_label_3
_geom_angle
_geom_angle_site_symmetry_1
_geom_angle_site_symmetry_3
N2 Fe1 N1 84.98(12) . .
N2 Fe1 N3B 91.1(6) . .
N1 Fe1 N3B 96.3(6) . .
N2 Fe1 O1 177.51(12) . .
N1 Fe1 O1 92.80(11) . .
N3B Fe1 O1 88.0(6) . .
N2 Fe1 O2 93.33(11) . .
N1 Fe1 O2 178.32(11) . .
N3B Fe1 O2 83.8(6) . .
O1 Fe1 O2 88.89(10) . .
N2 Fe1 N4A 94.2(2) . 1_655
N1 Fe1 N4A 93.9(2) . 1_655
N3B Fe1 N4A 168.9(6) . 1_655
O1 Fe1 N4A 87.0(2) . 1_655
O2 Fe1 N4A 86.1(2) . 1_655
N2 Fe1 N3A 89.6(3) . .
N1 Fe1 N3A 90.5(2) . .
N3B Fe1 N3A 5.9(7) . .
O1 Fe1 N3A 89.3(2) . .
O2 Fe1 N3A 89.5(2) . .
N4A Fe1 N3A 174.4(3) 1_655 .
N2 Fe1 N4B 87.2(5) . 1_655
N1 Fe1 N4B 90.7(5) . 1_655
N3B Fe1 N4B 172.6(8) . 1_655
O1 Fe1 N4B 94.0(5) . 1_655
O2 Fe1 N4B 89.2(5) . 1_655
N4A Fe1 N4B 7.5(6) 1_655 1_655
N3A Fe1 N4B 176.5(6) . 1_655
C12 O1 Fe1 128.2(3) . .
C1 O2 Fe1 127.2(2) . .
C10 N1 C9 120.7(3) . .
C10 N1 Fe1 125.5(3) . .
C9 N1 Fe1 113.8(2) . .
C3 N2 C4 121.1(3) . .
C3 N2 Fe1 125.6(3) . .
C4 N2 Fe1 113.2(2) . .
O2 C1 C2 125.1(3) . .
O2 C1 C14 113.2(3) . .
C2 C1 C14 121.7(3) . .
C3 C2 C1 121.7(3) . .
C3 C2 C17 114.7(4) . .
C1 C2 C17 123.6(4) . .
N2 C3 C2 126.6(3) . .
N2 C3 H3 116.7 . .
C2 C3 H3 116.7 . .
C5 C4 C9 119.4(3) . .
C5 C4 N2 126.1(3) . .
C9 C4 N2 114.5(3) . .
C6 C5 C4 120.0(3) . .
C6 C5 H5 120.0 . .
C4 C5 H5 120.0 . .
C7 C6 C5 120.1(4) . .
C7 C6 H6 119.9 . .
C5 C6 H6 119.9 . .
C8 C7 C6 120.4(4) . .
C8 C7 H7 119.8 . .
C6 C7 H7 119.8 . .
C7 C8 C9 120.7(3) . .
C7 C8 H8 119.6 . .
C9 C8 H8 119.6 . .
C8 C9 C4 119.4(3) . .
C8 C9 N1 127.4(3) . .
C4 C9 N1 113.2(3) . .
N1 C10 C11 126.9(4) . .
N1 C10 H10 116.6 . .
C11 C10 H10 116.6 . .
C10 C11 C12 122.6(3) . .
C10 C11 C15 116.7(4) . .
C12 C11 C15 120.7(4) . .
O1 C12 C11 123.6(3) . .
O1 C12 C13 113.2(4) . .
C11 C12 C13 123.2(4) . .
C12 C13 H13A 109.5 . .
C12 C13 H13B 109.5 . .
H13A C13 H13B 109.5 . .
C12 C13 H13C 109.5 . .
H13A C13 H13C 109.5 . .
H13B C13 H13C 109.5 . .
C1 C14 H14A 109.5 . .
C1 C14 H14B 109.5 . .
H14A C14 H14B 109.5 . .
C1 C14 H14C 109.5 . .
H14A C14 H14C 109.5 . .
H14B C14 H14C 109.5 . .
O4 C15 C11 122.7(5) . .
O4 C15 C16 116.2(4) . .
C11 C15 C16 121.1(4) . .
C15 C16 H16A 109.5 . .
C15 C16 H16B 109.5 . .
H16A C16 H16B 109.5 . .
C15 C16 H16C 109.5 . .
H16A C16 H16C 109.5 . .
H16B C16 H16C 109.5 . .
O3 C17 C2 123.9(4) . .
O3 C17 C18 117.1(4) . .
C2 C17 C18 119.0(4) . .
C17 C18 H18A 109.5 . .
C17 C18 H18B 109.5 . .
H18A C18 H18B 109.5 . .
C17 C18 H18C 109.5 . .
H18A C18 H18C 109.5 . .
H18B C18 H18C 109.5 . .
C24A N5A C23A 128.6(6) . .
C24A N5A H5A 115.7 . .
C23A N5A H5A 115.7 . .
O5A C24A N5A 119.3(5) . .
O5A C24A C25A 122.4(5) . .
N5A C24A C25A 117.5(5) . .
C21A N3A C20A 116.3(9) . .
C21A N3A Fe1 119.9(7) . .
C20A N3A Fe1 123.7(6) . .
C20A C19A C23A 120.9(6) . .
C20A C19A H19A 119.6 . .
C23A C19A H19A 119.6 . .
N3A C20A C19A 124.4(8) . .
N3A C20A H20A 117.8 . .
C19A C20A H20A 117.8 . .
N3A C21A C22A 123.6(8) . .
N3A C21A H21A 118.2 . .
C22A C21A H21A 118.2 . .
C23A C22A C21A 118.6(7) . .
C23A C22A H22A 120.7 . .
C21A C22A H22A 120.7 . .
C22A C23A N5A 125.1(7) . .
C22A C23A C19A 116.2(5) . .
N5A C23A C19A 118.6(5) . .
C28A N4A C27A 115.0(8) . .
C28A N4A Fe1 124.4(6) . 1_455
C27A N4A Fe1 120.6(6) . 1_455
C26A C25A C29A 117.5(6) . .
C26A C25A C24A 119.0(5) . .
C29A C25A C24A 123.5(6) . .
C27A C26A C25A 119.9(7) . .
C27A C26A H26A 120.0 . .
C25A C26A H26A 120.0 . .
N4A C27A C26A 124.9(8) . .
N4A C27A H27A 117.5 . .
C26A C27A H27A 117.5 . .
N4A C28A C29A 124.4(8) . .
N4A C28A H28A 117.8 . .
C29A C28A H28A 117.8 . .
C25A C29A C28A 118.0(6) . .
C25A C29A H29A 121.0 . .
C28A C29A H29A 121.0 . .
C24B N5B C25B 126.2(14) . .
C24B N5B H5B 116.9 . .
C25B N5B H5B 116.9 . .
N5B C24B O5B 112.1(13) . .
N5B C24B C23B 118.8(14) . .
O5B C24B C23B 127.1(13) . .
C20B N3B C21B 113(2) . .
C20B N3B Fe1 125.3(17) . .
C21B N3B Fe1 121.9(17) . .
C23B C19B C20B 119.8(18) . .
C23B C19B H19B 120.1 . .
C20B C19B H19B 120.1 . .
N3B C20B C19B 122(2) . .
N3B C20B H20B 119.1 . .
C19B C20B H20B 119.1 . .
C22B C21B N3B 128(2) . .
C22B C21B H21B 115.8 . .
N3B C21B H21B 115.8 . .
C21B C22B C23B 120.5(18) . .
C21B C22B H22B 119.8 . .
C23B C22B H22B 119.8 . .
C22B C23B C19B 116.8(15) . .
C22B C23B C24B 119.8(14) . .
C19B C23B C24B 123.3(17) . .
C28B N4B C27B 116(2) . .
C28B N4B Fe1 128.7(14) . 1_455
C27B N4B Fe1 114.2(15) . 1_455
C26B C25B C29B 120.1(15) . .
C26B C25B N5B 124.3(16) . .
C29B C25B N5B 115.5(13) . .
C25B C26B C27B 118.2(17) . .
C25B C26B H26B 120.9 . .
C27B C26B H26B 120.9 . .
N4B C27B C26B 117.5(19) . .
N4B C27B H27B 121.3 . .
C26B C27B H27B 121.3 . .
N4B C28B C29B 129(2) . .
N4B C28B H28B 115.5 . .
C29B C28B H28B 115.5 . .
C28B C29B C25B 117.3(17) . .
C28B C29B H29B 121.3 . .
C25B C29B H29B 121.3 . .
C30 O6 H6A 109.5 . .
O6 C30 H30A 109.5 . .
O6 C30 H30B 109.5 . .
H30A C30 H30B 109.5 . .
O6 C30 H30C 109.5 . .
H30A C30 H30C 109.5 . .
H30B C30 H30C 109.5 . .
C31 O7 H7A 109.5 . .
O7 C31 H31A 109.5 . .
O7 C31 H31B 109.5 . .
H31A C31 H31B 109.5 . .
O7 C31 H31C 109.5 . .
H31A C31 H31C 109.5 . .
H31B C31 H31C 109.5 . .

loop_
_geom_bond_atom_site_label_1
_geom_bond_atom_site_label_2
_geom_bond_distance
_geom_bond_site_symmetry_2
Fe1 N2 1.898(3) .
Fe1 N1 1.904(3) .
Fe1 N3B 1.93(2) .
Fe1 O1 1.940(2) .
Fe1 O2 1.947(2) .
Fe1 N4A 2.009(8) 1_655
Fe1 N3A 2.026(9) .
Fe1 N4B 2.049(19) 1_655
O1 C12 1.287(4) .
O2 C1 1.263(4) .
O3 C17 1.235(5) .
O4 C15 1.207(5) .
N1 C10 1.308(4) .
N1 C9 1.425(4) .
N2 C3 1.310(4) .
N2 C4 1.428(5) .
C1 C2 1.437(5) .
C1 C14 1.517(5) .
C2 C3 1.418(5) .
C2 C17 1.453(5) .
C3 H3 0.9500 .
C4 C5 1.398(5) .
C4 C9 1.414(5) .
C5 C6 1.392(5) .
C5 H5 0.9500 .
C6 C7 1.387(5) .
C6 H6 0.9500 .
C7 C8 1.374(5) .
C7 H7 0.9500 .
C8 C9 1.390(5) .
C8 H8 0.9500 .
C10 C11 1.414(5) .
C10 H10 0.9500 .
C11 C12 1.421(6) .
C11 C15 1.470(5) .
C12 C13 1.503(6) .
C13 H13A 0.9800 .
C13 H13B 0.9800 .
C13 H13C 0.9800 .
C14 H14A 0.9800 .
C14 H14B 0.9800 .
C14 H14C 0.9800 .
C15 C16 1.501(6) .
C16 H16A 0.9800 .
C16 H16B 0.9800 .
C16 H16C 0.9800 .
C17 C18 1.514(6) .
C18 H18A 0.9800 .
C18 H18B 0.9800 .
C18 H18C 0.9800 .
N5A C24A 1.364(8) .
N5A C23A 1.394(7) .
N5A H5A 0.8800 .
C24A O5A 1.254(7) .
C24A C25A 1.497(8) .
N3A C21A 1.329(13) .
N3A C20A 1.333(13) .
C19A C20A 1.341(11) .
C19A C23A 1.396(9) .
C19A H19A 0.9500 .
C20A H20A 0.9500 .
C21A C22A 1.408(12) .
C21A H21A 0.9500 .
C22A C23A 1.390(9) .
C22A H22A 0.9500 .
N4A C28A 1.325(11) .
N4A C27A 1.342(12) .
N4A Fe1 2.009(8) 1_455
C25A C26A 1.370(9) .
C25A C29A 1.386(9) .
C26A C27A 1.345(11) .
C26A H26A 0.9500 .
C27A H27A 0.9500 .
C28A C29A 1.397(11) .
C28A H28A 0.9500 .
C29A H29A 0.9500 .
N5B C24B 1.35(2) .
N5B C25B 1.422(19) .
N5B H5B 0.8800 .
C24B O5B 1.370(18) .
C24B C23B 1.49(2) .
N3B C20B 1.34(4) .
N3B C21B 1.36(3) .
C19B C23B 1.37(2) .
C19B C20B 1.47(3) .
C19B H19B 0.9500 .
C20B H20B 0.9500 .
C21B C22B 1.33(3) .
C21B H21B 0.9500 .
C22B C23B 1.34(2) .
C22B H22B 0.9500 .
N4B C28B 1.31(3) .
N4B C27B 1.37(3) .
N4B Fe1 2.049(19) 1_455
C25B C26B 1.35(2) .
C25B C29B 1.39(2) .
C26B C27B 1.52(3) .
C26B H26B 0.9500 .
C27B H27B 0.9500 .
C28B C29B 1.32(2) .
C28B H28B 0.9500 .
C29B H29B 0.9500 .
O6 C30 1.383(5) .
O6 H6A 0.8400 .
C30 H30A 0.9800 .
C30 H30B 0.9800 .
C30 H30C 0.9800 .
O7 C31 1.397(5) .
O7 H7A 0.8400 .
C31 H31A 0.9800 .
C31 H31B 0.9800 .
C31 H31C 0.9800 .

loop_
_geom_torsion_atom_site_label_1
_geom_torsion_atom_site_label_2
_geom_torsion_atom_site_label_3
_geom_torsion_atom_site_label_4
_geom_torsion
_geom_torsion_site_symmetry_1
N1 Fe1 O1 C12 4.3(3) .
N3B Fe1 O1 C12 -91.9(7) .
O2 Fe1 O1 C12 -175.7(3) .
N4A Fe1 O1 C12 98.1(3) 1_655
N3A Fe1 O1 C12 -86.1(4) .
N4B Fe1 O1 C12 95.2(6) 1_655
N2 Fe1 O2 C1 -4.8(3) .
N3B Fe1 O2 C1 86.0(7) .
O1 Fe1 O2 C1 174.1(3) .
N4A Fe1 O2 C1 -98.8(3) 1_655
N3A Fe1 O2 C1 84.8(4) .
N4B Fe1 O2 C1 -91.9(6) 1_655
N2 Fe1 N1 C10 172.3(3) .
N3B Fe1 N1 C10 81.7(7) .
O1 Fe1 N1 C10 -6.6(3) .
N4A Fe1 N1 C10 -93.8(3) 1_655
N3A Fe1 N1 C10 82.7(4) .
N4B Fe1 N1 C10 -100.6(6) 1_655
N2 Fe1 N1 C9 -5.5(2) .
N3B Fe1 N1 C9 -96.0(7) .
O1 Fe1 N1 C9 175.6(2) .
N4A Fe1 N1 C9 88.4(3) 1_655
N3A Fe1 N1 C9 -95.1(3) .
N4B Fe1 N1 C9 81.6(6) 1_655
N1 Fe1 N2 C3 -173.3(3) .
N3B Fe1 N2 C3 -77.1(7) .
O2 Fe1 N2 C3 6.7(3) .
N4A Fe1 N2 C3 93.1(3) 1_655
N3A Fe1 N2 C3 -82.8(3) .
N4B Fe1 N2 C3 95.7(5) 1_655
N1 Fe1 N2 C4 4.1(2) .
N3B Fe1 N2 C4 100.3(6) .
O2 Fe1 N2 C4 -175.8(2) .
N4A Fe1 N2 C4 -89.4(3) 1_655
N3A Fe1 N2 C4 94.7(3) .
N4B Fe1 N2 C4 -86.8(5) 1_655
Fe1 O2 C1 C2 0.2(5) .
Fe1 O2 C1 C14 -178.3(2) .
O2 C1 C2 C3 4.4(6) .
C14 C1 C2 C3 -177.3(3) .
O2 C1 C2 C17 -175.4(3) .
C14 C1 C2 C17 3.0(5) .
C4 N2 C3 C2 178.2(3) .
Fe1 N2 C3 C2 -4.6(5) .
C1 C2 C3 N2 -2.1(6) .
C17 C2 C3 N2 177.7(3) .
C3 N2 C4 C5 -6.2(5) .
Fe1 N2 C4 C5 176.2(3) .
C3 N2 C4 C9 175.5(3) .
Fe1 N2 C4 C9 -2.0(4) .
C9 C4 C5 C6 0.2(5) .
N2 C4 C5 C6 -178.0(3) .
C4 C5 C6 C7 0.5(6) .
C5 C6 C7 C8 -0.3(6) .
C6 C7 C8 C9 -0.4(5) .
C7 C8 C9 C4 1.1(5) .
C7 C8 C9 N1 -179.2(3) .
C5 C4 C9 C8 -0.9(5) .
N2 C4 C9 C8 177.4(3) .
C5 C4 C9 N1 179.3(3) .
N2 C4 C9 N1 -2.4(4) .
C10 N1 C9 C8 8.1(5) .
Fe1 N1 C9 C8 -174.0(3) .
C10 N1 C9 C4 -172.2(3) .
Fe1 N1 C9 C4 5.7(4) .
C9 N1 C10 C11 -177.9(3) .
Fe1 N1 C10 C11 4.4(5) .
N1 C10 C11 C12 2.5(6) .
N1 C10 C11 C15 -179.3(4) .
Fe1 O1 C12 C11 0.6(5) .
Fe1 O1 C12 C13 -177.8(3) .
C10 C11 C12 O1 -5.1(6) .
C15 C11 C12 O1 176.8(4) .
C10 C11 C12 C13 173.1(4) .
C15 C11 C12 C13 -5.0(6) .
C10 C11 C15 O4 -179.1(5) .
C12 C11 C15 O4 -0.9(7) .
C10 C11 C15 C16 1.9(6) .
C12 C11 C15 C16 -179.9(4) .
C3 C2 C17 O3 167.4(4) .
C1 C2 C17 O3 -12.8(6) .
C3 C2 C17 C18 -13.0(5) .
C1 C2 C17 C18 166.8(4) .
C23A N5A C24A O5A 7.6(8) .
C23A N5A C24A C25A 177.5(4) .
N2 Fe1 N3A C21A 132.7(7) .
N1 Fe1 N3A C21A -142.3(7) .
N3B Fe1 N3A C21A 28(8) .
O1 Fe1 N3A C21A -49.5(7) .
O2 Fe1 N3A C21A 39.4(7) .
N2 Fe1 N3A C20A -44.1(7) .
N1 Fe1 N3A C20A 40.9(7) .
N3B Fe1 N3A C20A -149(9) .
O1 Fe1 N3A C20A 133.7(7) .
O2 Fe1 N3A C20A -137.4(7) .
C21A N3A C20A C19A 0.9(13) .
Fe1 N3A C20A C19A 177.8(6) .
C23A C19A C20A N3A 0.4(12) .
C20A N3A C21A C22A -1.1(13) .
Fe1 N3A C21A C22A -178.1(6) .
N3A C21A C22A C23A 0.0(12) .
C21A C22A C23A N5A -176.5(6) .
C21A C22A C23A C19A 1.2(9) .
C24A N5A C23A C22A -11.0(8) .
C24A N5A C23A C19A 171.4(4) .
C20A C19A C23A C22A -1.4(9) .
C20A C19A C23A N5A 176.4(6) .
O5A C24A C25A C26A 18.9(8) .
N5A C24A C25A C26A -150.6(5) .
O5A C24A C25A C29A -159.4(6) .
N5A C24A C25A C29A 31.1(7) .
C29A C25A C26A C27A -1.9(9) .
C24A C25A C26A C27A 179.7(6) .
C28A N4A C27A C26A -6.4(12) .
Fe1 N4A C27A C26A 170.6(6) 1_455
C25A C26A C27A N4A 5.8(12) .
C27A N4A C28A C29A 3.5(11) .
Fe1 N4A C28A C29A -173.3(6) 1_455
C26A C25A C29A C28A -0.6(8) .
C24A C25A C29A C28A 177.7(6) .
N4A C28A C29A C25A -0.3(11) .
C25B N5B C24B O5B 15.4(17) .
C25B N5B C24B C23B -179.8(11) .
N2 Fe1 N3B C20B -46(2) .
N1 Fe1 N3B C20B 39(2) .
O1 Fe1 N3B C20B 132(2) .
O2 Fe1 N3B C20B -139(2) .
N4A Fe1 N3B C20B -165(2) 1_655
N3A Fe1 N3B C20B 30(7) .
N2 Fe1 N3B C21B 136.6(18) .
N1 Fe1 N3B C21B -138.4(18) .
O1 Fe1 N3B C21B -45.8(18) .
O2 Fe1 N3B C21B 43.3(18) .
N4A Fe1 N3B C21B 18(5) 1_655
N3A Fe1 N3B C21B -148(10) .
C21B N3B C20B C19B 0(3) .
Fe1 N3B C20B C19B -177.8(16) .
C23B C19B C20B N3B -1(3) .
C20B N3B C21B C22B 0(3) .
Fe1 N3B C21B C22B 178.1(17) .
N3B C21B C22B C23B 1(3) .
C21B C22B C23B C19B -2(2) .
C21B C22B C23B C24B -179.8(16) .
C20B C19B C23B C22B 2(2) .
C20B C19B C23B C24B 179.9(16) .
N5B C24B C23B C22B 170.7(12) .
O5B C24B C23B C22B -27(2) .
N5B C24B C23B C19B -6.6(19) .
O5B C24B C23B C19B 155.6(14) .
C24B N5B C25B C26B 30(2) .
C24B N5B C25B C29B -151.9(13) .
C29B C25B C26B C27B 2(2) .
N5B C25B C26B C27B -179.7(15) .
C28B N4B C27B C26B 15(3) .
Fe1 N4B C27B C26B -174.1(14) 1_455
C25B C26B C27B N4B -11(3) .
C27B N4B C28B C29B -11(3) .
Fe1 N4B C28B C29B 179.7(14) 1_455
N4B C28B C29B C25B 2(3) .
C26B C25B C29B C28B 3(2) .
N5B C25B C29B C28B -175.4(14) .
